data_4122103
loop_
_publ_author_name
'Garlatti, Elena'
'Albring, Morten A.'
'Baker, Michael L.'
'Docherty, Rebecca J.'
'Mutka, Hannu'
'Guidi, Tatiana'
'Garcia Sakai, Victoria'
'Whitehead, George F. S.'
'Pritchard, Robin G.'
'Timco, Grigore A.'
'Tuna, Floriana'
'Amoretti, Giuseppe'
'Carretta, Stefano'
'Santini, Paolo'
'Lorusso, Giulia'
'Affronte, Marco'
'McInnes, Eric J. L.'
'Collison, David'
'Winpenny, Richard E. P.'

_publ_section_title
;
 A Detailed Study of the Magnetism of Chiral {Cr7M} Rings: An
 Investigation into Parametrization and Transferability of Parameters.
;
_journal_issue 27
_journal_name_full 'Journal of the American Chemical Society'
_journal_page_first 9763
_journal_page_last 9772
_journal_paper_doi 10.1021/ja5047445
_journal_volume 136
_journal_year 2014
_chemical_absolute_configuration syn
_chemical_formula_moiety 'C94 H158 Cr7 F3 Mn N2 O35, 3(C3 H6 O)'
_chemical_formula_sum 'C103 H176 Cr7 F3 Mn N2 O38'
_chemical_formula_weight 2526.39
_chemical_name_systematic
;
 ?
;
_space_group_IT_number 19
_symmetry_cell_setting orthorhombic
_symmetry_Int_Tables_number 19
_symmetry_space_group_name_Hall 'P 2ac 2ab'
_symmetry_space_group_name_H-M 'P 21 21 21'
_atom_sites_solution_hydrogens geom
_atom_sites_solution_primary direct
_audit_creation_date 2014-04-24T13:19:17-00:00
_audit_creation_method 'WinGX routine CIF_UPDATE'
_cell_angle_alpha 90
_cell_angle_beta 90
_cell_angle_gamma 90
_cell_formula_units_Z 4
_cell_length_a 17.1445(3)
_cell_length_b 26.2806(4)
_cell_length_c 30.3604(3)
_cell_measurement_reflns_used 25491
_cell_measurement_temperature 150(2)
_cell_measurement_theta_max 73.189
_cell_measurement_theta_min 2.216
_cell_volume 13679.4(3)
_computing_cell_refinement
;
        CrysAlisPro, Agilent Technologies,
        Version 1.171.37.31 (release 14-01-2014 CrysAlis171 .NET)
        (compiled Jan 14 2014,18:38:05)
;
_computing_data_collection
;
        CrysAlisPro, Agilent Technologies,
        Version 1.171.37.31 (release 14-01-2014 CrysAlis171 .NET)
        (compiled Jan 14 2014,18:38:05)
;
_computing_data_reduction
;
        CrysAlisPro, Agilent Technologies,
        Version 1.171.37.31 (release 14-01-2014 CrysAlis171 .NET)
        (compiled Jan 14 2014,18:38:05)
;
_computing_molecular_graphics 'Olex2 (Dolomanov et al., 2009)'
_computing_publication_material 'Olex2 (Dolomanov et al., 2009)'
_computing_structure_refinement 'XL (Sheldrick, 2008)'
_computing_structure_solution 'XS (Sheldrick, 2008)'
_diffrn_ambient_temperature 150(2)
_diffrn_detector 'CCD plate'
_diffrn_measured_fraction_theta_full 0.793
_diffrn_measured_fraction_theta_max 0.995
_diffrn_measurement_device 'abstract diffractometer'
_diffrn_measurement_device_type 'Saxi-CrysAlisPro-abstract goniometer imported SAXI images'
_diffrn_measurement_method '\w and \p scans'
_diffrn_orient_matrix_UB_11 -0.0022384
_diffrn_orient_matrix_UB_12 0.0236934
_diffrn_orient_matrix_UB_13 -0.0464057
_diffrn_orient_matrix_UB_21 -0.0119319
_diffrn_orient_matrix_UB_22 -0.0532039
_diffrn_orient_matrix_UB_23 -0.0201239
_diffrn_orient_matrix_UB_31 -0.0890655
_diffrn_orient_matrix_UB_32 0.0066012
_diffrn_orient_matrix_UB_33 0.0038781
_diffrn_radiation_monochromator graphite
_diffrn_radiation_probe x-ray
_diffrn_radiation_type CuK\a
_diffrn_radiation_wavelength 1.54178
_diffrn_reflns_av_R_equivalents 0.121
_diffrn_reflns_av_unetI/netI 0.121
_diffrn_reflns_Laue_measured_fraction_full 0.793
_diffrn_reflns_Laue_measured_fraction_max 0.995
_diffrn_reflns_limit_h_max 20
_diffrn_reflns_limit_h_min -19
_diffrn_reflns_limit_k_max 32
_diffrn_reflns_limit_k_min -32
_diffrn_reflns_limit_l_max 37
_diffrn_reflns_limit_l_min -37
_diffrn_reflns_number 94704
_diffrn_reflns_point_group_measured_fraction_full 0.785
_diffrn_reflns_point_group_measured_fraction_max 0.991
_diffrn_reflns_theta_full 67.679
_diffrn_reflns_theta_max 58.928
_diffrn_reflns_theta_min 2.223
_diffrn_source 'Enhance (Cu) X-ray Source'
_exptl_absorpt_coefficient_mu 5.745
_exptl_absorpt_correction_T_max 1
_exptl_absorpt_correction_T_min 0.33885
_exptl_absorpt_correction_type multi-scan
_exptl_absorpt_process_details
;
        CrysAlisPro, Agilent Technologies,
        Version 1.171.37.31 (release 14-01-2014 CrysAlis171 .NET)
        (compiled Jan 14 2014,18:38:05)
        Empirical absorption correction using spherical harmonics,
 implemented in SCALE3 ABSPACK scaling algorithm.
;
_exptl_crystal_density_diffrn 1.227
_exptl_crystal_F_000 5328
_refine_diff_density_max 0.543
_refine_diff_density_min -0.404
_refine_diff_density_rms 0.069
_refine_ls_abs_structure_details
;
 Flack x determined using 6195 quotients [(I+)-(I-)]/[(I+)+(I-)]
 (Parsons and Flack (2004), Acta Cryst. A60, s61).
;
_refine_ls_abs_structure_Flack 0.007(3)
_refine_ls_extinction_method none
_refine_ls_goodness_of_fit_ref 1.027
_refine_ls_hydrogen_treatment constr
_refine_ls_matrix_type full
_refine_ls_number_parameters 1428
_refine_ls_number_reflns 19464
_refine_ls_number_restraints 0
_refine_ls_restrained_S_all 1.027
_refine_ls_R_factor_all 0.0716
_refine_ls_R_factor_gt 0.0561
_refine_ls_shift/su_max 0.157
_refine_ls_shift/su_mean 0.001
_refine_ls_structure_factor_coef Fsqd
_refine_ls_weighting_details
;
 w=1/[\s^2^(Fo^2^)+(0.0846P)^2^+4.5894P]
 where P=(Fo^2^+2Fc^2^)/3
;
_refine_ls_weighting_scheme calc
_refine_ls_wR_factor_gt 0.1361
_refine_ls_wR_factor_ref 0.1447
_reflns_number_gt 16201
_reflns_number_total 19464
_reflns_threshold_expression 'I > 2\s(I)'
_cod_data_source_file ja5047445_si_002.cif
_cod_data_source_block test
_cod_depositor_comments 'Adding full bibliography for 4122102--4122103.cif.'
_cod_database_code 4122103

loop_
_symmetry_equiv_pos_as_xyz
'x, y, z'
'-x+1/2, -y, z+1/2'
'-x, y+1/2, -z+1/2'
'x+1/2, -y+1/2, -z'

loop_
_atom_site_label
_atom_site_type_symbol
_atom_site_fract_x
_atom_site_fract_y
_atom_site_fract_z
_atom_site_U_iso_or_equiv
_atom_site_adp_type
_atom_site_occupancy
_atom_site_calc_flag
_atom_site_disorder_assembly
_atom_site_disorder_group
Cr4 Cr 0.12154(6) 0.54952(3) 0.26919(2) 0.0284(2) Uani 1 d . .
Mn1 Mn -0.21770(6) 0.56839(4) 0.50794(3) 0.0369(2) Uani 1 d . .
Cr2 Cr -0.21133(6) 0.64259(3) 0.30819(3) 0.0301(2) Uani 1 d . .
Cr1 Cr -0.28307(6) 0.62922(4) 0.41267(3) 0.0339(2) Uani 1 d . .
Cr3 Cr -0.03886(5) 0.62354(3) 0.25564(2) 0.0283(2) Uani 1 d . .
Cr6 Cr 0.11692(6) 0.47152(3) 0.45456(3) 0.0330(2) Uani 1 d . .
Cr7 Cr -0.01284(5) 0.53626(3) 0.51708(2) 0.0315(2) Uani 1 d . .
Cr5 Cr 0.19390(6) 0.48277(4) 0.35439(3) 0.0345(2) Uani 1 d . .
O22 O 0.2124(2) 0.43026(15) 0.45074(12) 0.0414(11) Uani 1 d . .
O31 O -0.1186(2) 0.60130(12) 0.29810(10) 0.0282(9) Uani 1 d . .
F3 F -0.11320(18) 0.52988(12) 0.49296(9) 0.0357(8) Uani 1 d . .
O16 O 0.0515(2) 0.50852(14) 0.23144(11) 0.0366(10) Uani 1 d . .
F5 F -0.19846(17) 0.63931(10) 0.37129(8) 0.0302(7) Uani 1 d . .
O15 O -0.0479(2) 0.56180(13) 0.21717(10) 0.0319(9) Uani 1 d . .
O9 O -0.2316(2) 0.64720(15) 0.24532(11) 0.0406(10) Uani 1 d . .
O17 O 0.2114(2) 0.50846(14) 0.24937(11) 0.0393(10) Uani 1 d . .
O33 O 0.1042(2) 0.50511(13) 0.31991(10) 0.0291(9) Uani 1 d . .
O32 O 0.0316(2) 0.58499(12) 0.29349(10) 0.0268(9) Uani 1 d . .
F11 F -0.22844(19) 0.57463(11) 0.43851(9) 0.0369(8) Uani 1 d . .
O27 O 0.1787(2) 0.51786(15) 0.49157(11) 0.0414(11) Uani 1 d . .
O10 O -0.1136(2) 0.65630(14) 0.21555(11) 0.0355(10) Uani 1 d . .
O34 O 0.1365(2) 0.51341(13) 0.40307(10) 0.0318(9) Uani 1 d . .
O23 O 0.1420(3) 0.41621(14) 0.36046(12) 0.0419(11) Uani 1 d . .
O2 O -0.3737(2) 0.61988(17) 0.45026(11) 0.0469(11) Uani 1 d . .
O11 O -0.1492(2) 0.70518(14) 0.30904(12) 0.0398(11) Uani 1 d . .
C77 C -0.0155(3) 0.54844(19) 0.31808(15) 0.0306(14) Uani 1 d . .
H77 H -0.0371 0.5245 0.2965 0.037 Uiso 1 calc . .
O30 O -0.1816(2) 0.56011(18) 0.57442(12) 0.0514(13) Uani 1 d . .
C1 C -0.3822(4) 0.6108(2) 0.49089(18) 0.0426(16) Uani 1 d . .
O21 O 0.2798(3) 0.45901(16) 0.39197(12) 0.0478(11) Uani 1 d . .
O12 O -0.0265(2) 0.68648(13) 0.29051(12) 0.0359(10) Uani 1 d . .
O1 O -0.3281(2) 0.60315(18) 0.51758(12) 0.0513(12) Uani 1 d . .
O18 O 0.2484(3) 0.45558(16) 0.30285(12) 0.0492(12) Uani 1 d . .
O7 O -0.3351(3) 0.57972(16) 0.37326(11) 0.0465(12) Uani 1 d . .
C41 C 0.2521(4) 0.4734(2) 0.26432(17) 0.0388(15) Uani 1 d . .
O13 O 0.0432(2) 0.65020(14) 0.21659(12) 0.0401(10) Uani 1 d . .
O6 O -0.3049(2) 0.68557(15) 0.31493(12) 0.0439(11) Uani 1 d . .
O24 O 0.0608(2) 0.41918(14) 0.41856(12) 0.0408(11) Uani 1 d . .
O25 O 0.0906(2) 0.43141(15) 0.50763(11) 0.0418(11) Uani 1 d . .
O19 O 0.1902(2) 0.59652(14) 0.30117(12) 0.0371(10) Uani 1 d . .
O35 O 0.0264(2) 0.51477(13) 0.45899(10) 0.0315(9) Uani 1 d . .
N1 N -0.0078(3) 0.60940(16) 0.49003(12) 0.0320(11) Uani 1 d . .
H1 H -0.0612 0.618 0.4813 0.038 Uiso 1 calc . .
O14 O 0.1398(2) 0.59367(15) 0.21779(11) 0.0404(11) Uani 1 d . .
O29 O -0.0520(2) 0.56191(15) 0.57366(11) 0.0403(11) Uani 1 d . .
O3 O -0.1669(3) 0.64497(16) 0.50395(13) 0.0471(11) Uani 1 d . .
O20 O 0.2536(2) 0.54647(16) 0.34854(12) 0.0431(11) Uani 1 d . .
C71 C -0.1167(4) 0.5646(2) 0.59251(16) 0.0393(16) Uani 1 d . .
N2 N -0.2814(3) 0.4946(2) 0.50471(15) 0.0444(14) Uani 1 d . .
O4 O -0.2407(3) 0.68080(15) 0.45280(12) 0.0441(11) Uani 1 d . .
C66 C 0.1620(4) 0.5401(2) 0.52750(16) 0.0387(15) Uani 1 d . .
O8 O -0.2749(2) 0.58102(15) 0.30823(11) 0.0391(10) Uani 1 d . .
C56 C 0.0869(4) 0.3991(2) 0.38290(17) 0.0386(16) Uani 1 d . .
O26 O -0.0138(2) 0.46642(15) 0.54065(11) 0.0413(10) Uani 1 d . .
O28 O 0.0929(2) 0.54677(15) 0.54126(11) 0.0385(10) Uani 1 d . .
C31 C 0.1080(4) 0.6328(2) 0.20324(17) 0.0365(15) Uani 1 d . .
O5 O -0.3406(3) 0.68490(17) 0.38548(13) 0.0509(12) Uani 1 d . .
C21 C -0.1866(4) 0.6564(2) 0.21413(17) 0.0340(15) Uani 1 d . .
C78 C 0.0388(3) 0.5182(2) 0.34776(15) 0.0317(14) Uani 1 d . .
H78 H 0.0125 0.487 0.3573 0.038 Uiso 1 calc . .
C16 C -0.3260(3) 0.5645(2) 0.33435(17) 0.0373(15) Uani 1 d . .
C61 C 0.0373(4) 0.4323(2) 0.53695(17) 0.0410(16) Uani 1 d . .
C11 C -0.3438(4) 0.7018(2) 0.34640(19) 0.0384(15) Uani 1 d . .
C79 C 0.0739(3) 0.5448(2) 0.38783(15) 0.0292(13) Uani 1 d . .
H79 H 0.0954 0.5776 0.3784 0.035 Uiso 1 calc . .
C94 C -0.4617(4) 0.3418(3) 0.5359(2) 0.061(2) Uani 1 d . .
H94 H -0.461 0.3607 0.5618 0.073 Uiso 1 calc . .
C26 C -0.0778(4) 0.71450(19) 0.30756(17) 0.0348(15) Uani 1 d . .
C22 C -0.2264(4) 0.6676(2) 0.16910(17) 0.0430(16) Uani 1 d . .
C51 C 0.2740(4) 0.4345(2) 0.42803(19) 0.0439(17) Uani 1 d . .
C37 C -0.0433(5) 0.4826(2) 0.1792(2) 0.061(2) Uani 1 d . .
C32 C 0.1478(4) 0.6609(3) 0.1658(2) 0.0543(19) Uani 1 d . .
C36 C -0.0110(3) 0.5213(2) 0.21191(15) 0.0316(14) Uani 1 d . .
C6 C -0.2035(4) 0.6811(2) 0.4893(2) 0.0456(17) Uani 1 d . .
C46 C 0.2414(4) 0.5881(2) 0.32974(17) 0.0384(15) Uani 1 d . .
C17 C -0.3814(5) 0.5249(3) 0.3171(2) 0.068(2) Uani 1 d . .
C84 C -0.3222(4) 0.4816(3) 0.4683(2) 0.057(2) Uani 1 d . .
H84 H -0.3218 0.5039 0.4445 0.068 Uiso 1 calc . .
C70 C 0.2047(5) 0.6018(3) 0.5848(2) 0.075(2) Uani 1 d . .
H70A H 0.1851 0.6289 0.5668 0.112 Uiso 1 calc . .
H70B H 0.2489 0.6136 0.6014 0.112 Uiso 1 calc . .
H70C H 0.1647 0.5907 0.6047 0.112 Uiso 1 calc . .
C12 C -0.4015(4) 0.7452(2) 0.3379(2) 0.0500(18) Uani 1 d . .
C76 C -0.0821(3) 0.5779(2) 0.33603(16) 0.0328(14) Uani 1 d . .
H76A H -0.1185 0.5556 0.3511 0.039 Uiso 1 calc . .
H76B H -0.0641 0.6036 0.3566 0.039 Uiso 1 calc . .
C80 C 0.0185(3) 0.5540(2) 0.42679(15) 0.0317(14) Uani 1 d . .
H80 H -0.0355 0.5548 0.4161 0.038 Uiso 1 calc . .
C2 C -0.4664(4) 0.6070(2) 0.50720(18) 0.0436(16) Uani 1 d . .
C42 C 0.3132(4) 0.4493(3) 0.23424(19) 0.0567(19) Uani 1 d . .
C52 C 0.3470(4) 0.4063(3) 0.4425(2) 0.062(2) Uani 1 d . .
C7 C -0.2113(5) 0.7299(3) 0.5164(3) 0.079(2) Uani 1 d . .
C82 C 0.0200(4) 0.6519(2) 0.51818(17) 0.0428(16) Uani 1 d . .
H82A H 0.0717 0.6438 0.529 0.051 Uiso 1 calc . .
H82B H -0.0143 0.6549 0.5435 0.051 Uiso 1 calc . .
C67 C 0.2291(4) 0.5579(2) 0.55583(18) 0.0456(17) Uani 1 d . .
C86 C -0.3706(4) 0.4054(3) 0.5020(2) 0.0529(19) Uani 1 d . .
C92 C -0.5093(5) 0.2699(3) 0.4958(3) 0.075(3) Uani 1 d . .
H92 H -0.5404 0.241 0.4947 0.09 Uiso 1 calc . .
C83 C 0.0229(5) 0.7024(2) 0.4948(2) 0.063(2) Uani 1 d . .
H83A H 0.0604 0.7009 0.4713 0.095 Uiso 1 calc . .
H83B H 0.0377 0.7285 0.5153 0.095 Uiso 1 calc . .
H83C H -0.0276 0.7101 0.4828 0.095 Uiso 1 calc . .
C24 C -0.2758(5) 0.6221(3) 0.1573(2) 0.081(3) Uani 1 d . .
H24A H -0.245 0.5917 0.1596 0.121 Uiso 1 calc . .
H24B H -0.2946 0.6256 0.1277 0.121 Uiso 1 calc . .
H24C H -0.3193 0.6199 0.1771 0.121 Uiso 1 calc . .
C91 C -0.4671(6) 0.2850(3) 0.4596(3) 0.080(3) Uani 1 d . .
H91 H -0.4688 0.2657 0.4339 0.096 Uiso 1 calc . .
C57 C 0.0460(5) 0.3518(3) 0.3663(2) 0.060(2) Uani 1 d . .
C27 C -0.0498(5) 0.7643(2) 0.3284(2) 0.062(2) Uani 1 d . .
C87 C -0.3314(5) 0.4200(3) 0.5387(2) 0.069(2) Uani 1 d . .
H87 H -0.3342 0.4001 0.564 0.082 Uiso 1 calc . .
C5 C -0.4820(5) 0.5520(3) 0.5189(3) 0.085(3) Uani 1 d . .
H5A H -0.4902 0.5328 0.4924 0.128 Uiso 1 calc . .
H5B H -0.5276 0.55 0.5371 0.128 Uiso 1 calc . .
H5C H -0.438 0.5384 0.5345 0.128 Uiso 1 calc . .
C62 C 0.0396(5) 0.3905(2) 0.5709(2) 0.0540(19) Uani 1 d . .
C89 C -0.4186(4) 0.3579(3) 0.4994(2) 0.057(2) Uani 1 d . .
C88 C -0.2877(5) 0.4638(3) 0.5391(2) 0.067(2) Uani 1 d . .
H88 H -0.2611 0.4722 0.5648 0.081 Uiso 1 calc . .
C33 C 0.2333(5) 0.6665(4) 0.1765(3) 0.134(3) Uani 1 d . .
H33A H 0.2398 0.692 0.1988 0.201 Uiso 1 calc . .
H33B H 0.2613 0.6763 0.1505 0.201 Uiso 1 calc . .
H33C H 0.2532 0.6346 0.1871 0.201 Uiso 1 calc . .
C43 C 0.3448(5) 0.4887(3) 0.2030(3) 0.087(3) Uani 1 d . .
H43A H 0.3023 0.5063 0.1892 0.131 Uiso 1 calc . .
H43B H 0.3761 0.4723 0.181 0.131 Uiso 1 calc . .
H43C H 0.3762 0.5126 0.2191 0.131 Uiso 1 calc . .
C85 C -0.3637(4) 0.4379(3) 0.4647(2) 0.057(2) Uani 1 d . .
H85 H -0.3873 0.4292 0.4382 0.068 Uiso 1 calc . .
C81 C 0.0380(3) 0.6045(2) 0.44809(16) 0.0353(15) Uani 1 d . .
H81A H 0.0934 0.6062 0.4544 0.042 Uiso 1 calc . .
H81B H 0.0249 0.6322 0.4283 0.042 Uiso 1 calc . .
C93 C -0.5048(5) 0.2984(3) 0.5338(3) 0.070(2) Uani 1 d . .
H93 H -0.532 0.2877 0.5586 0.084 Uiso 1 calc . .
C35 C 0.1096(6) 0.7110(3) 0.1564(3) 0.103(3) Uani 1 d . .
H35A H 0.0598 0.7053 0.1428 0.155 Uiso 1 calc . .
H35B H 0.1421 0.7305 0.1369 0.155 Uiso 1 calc . .
H35C H 0.1026 0.7293 0.1834 0.155 Uiso 1 calc . .
C72 C -0.1150(4) 0.5734(3) 0.64298(18) 0.0538(19) Uani 1 d . .
C39 C 0.0194(7) 0.4508(4) 0.1592(3) 0.171(4) Uani 1 d . .
H39A H 0.0559 0.4724 0.1441 0.256 Uiso 1 calc . .
H39B H -0.0033 0.4273 0.1386 0.256 Uiso 1 calc . .
H39C H 0.046 0.4322 0.1819 0.256 Uiso 1 calc . .
C47 C 0.2940(5) 0.6323(3) 0.3424(3) 0.078(2) Uani 1 d . .
C65 C -0.0380(7) 0.3690(4) 0.5746(4) 0.156(4) Uani 1 d . .
H65A H -0.0733 0.3944 0.5854 0.233 Uiso 1 calc . .
H65B H -0.037 0.3406 0.5945 0.233 Uiso 1 calc . .
H65C H -0.0551 0.3576 0.5461 0.233 Uiso 1 calc . .
C3 C -0.4753(5) 0.6384(3) 0.5488(2) 0.083(3) Uani 1 d . .
H3A H -0.4387 0.6267 0.5705 0.124 Uiso 1 calc . .
H3B H -0.5274 0.6346 0.56 0.124 Uiso 1 calc . .
H3C H -0.4655 0.6735 0.5423 0.124 Uiso 1 calc . .
C25 C -0.1642(4) 0.6769(3) 0.13379(18) 0.055(2) Uani 1 d . .
H25A H -0.1394 0.7091 0.139 0.083 Uiso 1 calc . .
H25B H -0.1883 0.6772 0.1053 0.083 Uiso 1 calc . .
H25C H -0.126 0.6503 0.135 0.083 Uiso 1 calc . .
C58 C -0.0173(6) 0.3701(4) 0.3340(3) 0.116(4) Uani 1 d . .
H58A H -0.0624 0.3809 0.3502 0.174 Uiso 1 calc . .
H58B H -0.0314 0.3427 0.3146 0.174 Uiso 1 calc . .
H58C H 0.0024 0.3981 0.317 0.174 Uiso 1 calc . .
C69 C 0.2951(5) 0.5749(4) 0.5267(3) 0.095(3) Uani 1 d . .
H69A H 0.3173 0.5459 0.5121 0.143 Uiso 1 calc . .
H69B H 0.3343 0.5913 0.5442 0.143 Uiso 1 calc . .
H69C H 0.2757 0.5984 0.5051 0.143 Uiso 1 calc . .
C8 C -0.1590(5) 0.7305(3) 0.5548(3) 0.091(3) Uani 1 d . .
H8A H -0.1815 0.7106 0.578 0.137 Uiso 1 calc . .
H8B H -0.152 0.7649 0.5646 0.137 Uiso 1 calc . .
H8C H -0.1094 0.7163 0.5467 0.137 Uiso 1 calc . .
C64 C 0.0663(11) 0.4143(4) 0.6140(3) 0.177(8) Uani 1 d . .
H64A H 0.0975 0.4438 0.6078 0.266 Uiso 1 calc . .
H64B H 0.0966 0.3901 0.6303 0.266 Uiso 1 calc . .
H64C H 0.0215 0.4241 0.631 0.266 Uiso 1 calc . .
C18 C -0.4251(7) 0.5017(5) 0.3515(3) 0.208(4) Uani 1 d . .
H18A H -0.3949 0.4748 0.3645 0.312 Uiso 1 calc . .
H18B H -0.4726 0.488 0.3398 0.312 Uiso 1 calc . .
H18C H -0.4371 0.5267 0.3736 0.312 Uiso 1 calc . .
C34 C 0.1425(9) 0.6259(4) 0.1254(3) 0.150(6) Uani 1 d . .
H34A H 0.1627 0.5929 0.1329 0.225 Uiso 1 calc . .
H34B H 0.1725 0.6401 0.1017 0.225 Uiso 1 calc . .
H34C H 0.089 0.6228 0.1165 0.225 Uiso 1 calc . .
C28 C -0.0113(11) 0.7473(4) 0.3708(4) 0.260(7) Uani 1 d . .
H28A H -0.0442 0.7232 0.3855 0.39 Uiso 1 calc . .
H28B H -0.0032 0.7763 0.3896 0.39 Uiso 1 calc . .
H28C H 0.0381 0.7318 0.3643 0.39 Uiso 1 calc . .
C44 C 0.2661(7) 0.4082(3) 0.2077(3) 0.097(3) Uani 1 d . .
H44A H 0.2456 0.3832 0.2277 0.146 Uiso 1 calc . .
H44B H 0.3 0.3919 0.1868 0.146 Uiso 1 calc . .
H44C H 0.2239 0.4243 0.1923 0.146 Uiso 1 calc . .
C4 C -0.5218(5) 0.6266(4) 0.4732(3) 0.109(4) Uani 1 d . .
H4A H -0.5274 0.6628 0.4764 0.163 Uiso 1 calc . .
H4B H -0.5717 0.6106 0.477 0.163 Uiso 1 calc . .
H4C H -0.502 0.619 0.4444 0.163 Uiso 1 calc . .
C53 C 0.4176(6) 0.4383(5) 0.4342(4) 0.185(5) Uani 1 d . .
H53A H 0.4135 0.4539 0.4057 0.277 Uiso 1 calc . .
H53B H 0.4634 0.4173 0.4352 0.277 Uiso 1 calc . .
H53C H 0.4212 0.4643 0.4564 0.277 Uiso 1 calc . .
C73 C -0.0803(13) 0.5241(6) 0.6622(3) 0.275(12) Uani 1 d . .
H73A H -0.1126 0.4957 0.6542 0.413 Uiso 1 calc . .
H73B H -0.0781 0.5267 0.6938 0.413 Uiso 1 calc . .
H73C H -0.0287 0.5191 0.6508 0.413 Uiso 1 calc . .
C14 C -0.4773(6) 0.7291(4) 0.3484(6) 0.209(7) Uani 1 d . .
H14A H -0.4889 0.6982 0.3329 0.313 Uiso 1 calc . .
H14B H -0.5141 0.7549 0.3401 0.313 Uiso 1 calc . .
H14C H -0.4809 0.7231 0.3796 0.313 Uiso 1 calc . .
C90 C -0.4210(5) 0.3296(3) 0.4611(2) 0.064(2) Uani 1 d . .
H90 H -0.3926 0.3398 0.4365 0.077 Uiso 1 calc . .
C23 C -0.2743(5) 0.7148(3) 0.1746(2) 0.085(3) Uani 1 d . .
H23A H -0.3169 0.708 0.1943 0.128 Uiso 1 calc . .
H23B H -0.2944 0.7252 0.1465 0.128 Uiso 1 calc . .
H23C H -0.2424 0.7414 0.1866 0.128 Uiso 1 calc . .
C59 C 0.1013(6) 0.3199(3) 0.3391(3) 0.096(3) Uani 1 d . .
H59A H 0.1291 0.3414 0.3189 0.144 Uiso 1 calc . .
H59B H 0.0721 0.2949 0.3229 0.144 Uiso 1 calc . .
H59C H 0.1377 0.3031 0.3582 0.144 Uiso 1 calc . .
C45 C 0.3769(5) 0.4236(4) 0.2605(3) 0.116(3) Uani 1 d . .
H45A H 0.4087 0.4489 0.2746 0.173 Uiso 1 calc . .
H45B H 0.4086 0.4034 0.2412 0.173 Uiso 1 calc . .
H45C H 0.3539 0.4021 0.2825 0.173 Uiso 1 calc . .
C38 C -0.0967(6) 0.5052(3) 0.1464(2) 0.092(3) Uani 1 d . .
H38A H -0.135 0.5256 0.1612 0.138 Uiso 1 calc . .
H38B H -0.1224 0.4785 0.1304 0.138 Uiso 1 calc . .
H38C H -0.0675 0.526 0.1264 0.138 Uiso 1 calc . .
C68 C 0.2502(6) 0.5136(3) 0.5840(3) 0.103(3) Uani 1 d . .
H68A H 0.2065 0.5046 0.6022 0.154 Uiso 1 calc . .
H68B H 0.2937 0.5225 0.6024 0.154 Uiso 1 calc . .
H68C H 0.264 0.4853 0.5657 0.154 Uiso 1 calc . .
C29 C -0.1120(7) 0.7977(3) 0.3407(5) 0.150(5) Uani 1 d . .
H29A H -0.1357 0.8115 0.3146 0.225 Uiso 1 calc . .
H29B H -0.0917 0.8249 0.3584 0.225 Uiso 1 calc . .
H29C H -0.1502 0.7791 0.3572 0.225 Uiso 1 calc . .
C60 C 0.0097(7) 0.3218(3) 0.4021(3) 0.123(4) Uani 1 d . .
H60A H 0.0486 0.3131 0.4236 0.185 Uiso 1 calc . .
H60B H -0.0124 0.2912 0.3901 0.185 Uiso 1 calc . .
H60C H -0.0306 0.3415 0.4158 0.185 Uiso 1 calc . .
O36 O -0.2229(5) 0.3827(3) 0.4087(3) 0.135(3) Uani 1 d . .
C55 C 0.3425(5) 0.3927(4) 0.4910(3) 0.100(3) Uani 1 d . .
H55A H 0.3353 0.4231 0.5081 0.15 Uiso 1 calc . .
H55B H 0.39 0.3763 0.4998 0.15 Uiso 1 calc . .
H55C H 0.2994 0.3701 0.4959 0.15 Uiso 1 calc . .
C97 C -0.1565(7) 0.4623(3) 0.3995(3) 0.117(4) Uani 1 d . .
H97A H -0.1643 0.4565 0.3687 0.175 Uiso 1 calc . .
H97B H -0.1029 0.4711 0.4048 0.175 Uiso 1 calc . .
H97C H -0.1895 0.4896 0.4091 0.175 Uiso 1 calc . .
O37 O -0.1974(7) 0.2908(4) 0.5309(3) 0.200(4) Uani 1 d . .
C63 C 0.0989(7) 0.3516(3) 0.5611(3) 0.131(4) Uani 1 d . .
H63A H 0.1025 0.3469 0.5298 0.197 Uiso 1 calc . .
H63B H 0.0844 0.32 0.5747 0.197 Uiso 1 calc . .
H63C H 0.1485 0.3625 0.5724 0.197 Uiso 1 calc . .
C96 C -0.1770(7) 0.4133(4) 0.4256(3) 0.098(3) Uani 1 d . .
C99 C -0.2369(7) 0.2633(4) 0.5104(4) 0.109(4) Uani 1 d . .
C95 C -0.1408(7) 0.4052(4) 0.4676(3) 0.111(4) Uani 1 d . .
H95A H -0.1774 0.3894 0.4873 0.166 Uiso 1 calc . .
H95B H -0.1246 0.4373 0.4796 0.166 Uiso 1 calc . .
H95C H -0.0962 0.3835 0.4641 0.166 Uiso 1 calc . .
C13 C -0.3746(8) 0.7894(4) 0.3705(4) 0.158(5) Uani 1 d . .
H13A H -0.3886 0.7805 0.4002 0.237 Uiso 1 calc . .
H13B H -0.4 0.8206 0.3625 0.237 Uiso 1 calc . .
H13C H -0.3191 0.7937 0.3686 0.237 Uiso 1 calc . .
C54 C 0.3510(7) 0.3584(4) 0.4155(3) 0.152(4) Uani 1 d . .
H54A H 0.307 0.3372 0.4222 0.227 Uiso 1 calc . .
H54B H 0.3983 0.3404 0.4223 0.227 Uiso 1 calc . .
H54C H 0.3504 0.3669 0.3848 0.227 Uiso 1 calc . .
C100 C -0.3010(7) 0.2353(4) 0.5328(5) 0.133(5) Uani 1 d . .
H10D H -0.2864 0.2285 0.5628 0.199 Uiso 1 calc . .
H10E H -0.3103 0.2038 0.5178 0.199 Uiso 1 calc . .
H10F H -0.3475 0.2556 0.5324 0.199 Uiso 1 calc . .
C19 C -0.4288(6) 0.5488(5) 0.2823(4) 0.141(4) Uani 1 d . .
H19A H -0.4595 0.5757 0.2947 0.212 Uiso 1 calc . .
H19B H -0.4626 0.5237 0.2694 0.212 Uiso 1 calc . .
H19C H -0.3951 0.5624 0.26 0.212 Uiso 1 calc . .
C98 C -0.2263(8) 0.2558(4) 0.4614(4) 0.136(5) Uani 1 d . .
H98A H -0.2256 0.2883 0.447 0.204 Uiso 1 calc . .
H98B H -0.2686 0.2357 0.45 0.204 Uiso 1 calc . .
H98C H -0.1779 0.2385 0.456 0.204 Uiso 1 calc . .
C15 C -0.3906(8) 0.7674(5) 0.2942(4) 0.185(5) Uani 1 d . .
H15A H -0.336 0.7731 0.2891 0.278 Uiso 1 calc . .
H15B H -0.4181 0.7992 0.2925 0.278 Uiso 1 calc . .
H15C H -0.4105 0.7445 0.2723 0.278 Uiso 1 calc . .
C75 C -0.1905(6) 0.5795(7) 0.6613(3) 0.202(8) Uani 1 d . .
H75A H -0.2096 0.613 0.6547 0.303 Uiso 1 calc . .
H75B H -0.1878 0.5752 0.6927 0.303 Uiso 1 calc . .
H75C H -0.225 0.5545 0.6491 0.303 Uiso 1 calc . .
C40 C -0.0947(8) 0.4456(4) 0.2083(4) 0.171(5) Uani 1 d . .
H40A H -0.0667 0.4368 0.2346 0.257 Uiso 1 calc . .
H40B H -0.1059 0.4152 0.1919 0.257 Uiso 1 calc . .
H40C H -0.1427 0.4622 0.216 0.257 Uiso 1 calc . .
C20 C -0.3363(8) 0.4855(4) 0.2936(4) 0.162(5) Uani 1 d . .
H20A H -0.3 0.5015 0.2739 0.243 Uiso 1 calc . .
H20B H -0.3713 0.4643 0.277 0.243 Uiso 1 calc . .
H20C H -0.3084 0.4651 0.3145 0.243 Uiso 1 calc . .
C74 C -0.0574(8) 0.6102(5) 0.6531(3) 0.216(5) Uani 1 d . .
H74A H -0.0292 0.6188 0.6268 0.323 Uiso 1 calc . .
H74B H -0.022 0.5966 0.6746 0.323 Uiso 1 calc . .
H74C H -0.082 0.6402 0.6647 0.323 Uiso 1 calc . .
C10 C -0.1948(9) 0.7748(3) 0.4877(4) 0.159(5) Uani 1 d . .
H10A H -0.1483 0.7686 0.4709 0.238 Uiso 1 calc . .
H10B H -0.1876 0.8044 0.5057 0.238 Uiso 1 calc . .
H10C H -0.2378 0.7802 0.468 0.238 Uiso 1 calc . .
C9 C -0.2961(6) 0.7309(4) 0.5317(4) 0.205(4) Uani 1 d . .
H9A H -0.3297 0.736 0.5068 0.307 Uiso 1 calc . .
H9B H -0.3033 0.7581 0.5523 0.307 Uiso 1 calc . .
H9C H -0.3087 0.6991 0.5456 0.307 Uiso 1 calc . .
C30 C 0.0106(8) 0.7879(4) 0.3000(6) 0.253(7) Uani 1 d . .
H30A H 0.0499 0.7632 0.2931 0.379 Uiso 1 calc . .
H30B H 0.0341 0.816 0.3152 0.379 Uiso 1 calc . .
H30C H -0.0131 0.7999 0.2733 0.379 Uiso 1 calc . .
C48 C 0.2497(10) 0.6801(4) 0.3446(6) 0.281(7) Uani 1 d . .
H48A H 0.2128 0.6812 0.3208 0.421 Uiso 1 calc . .
H48B H 0.2848 0.7084 0.3422 0.421 Uiso 1 calc . .
H48C H 0.2224 0.6818 0.3722 0.421 Uiso 1 calc . .
C50 C 0.3444(11) 0.6432(7) 0.2994(6) 0.363(8) Uani 1 d . .
H50A H 0.3984 0.646 0.3073 0.544 Uiso 1 calc . .
H50B H 0.3273 0.6744 0.2861 0.544 Uiso 1 calc . .
H50C H 0.3378 0.6158 0.2789 0.544 Uiso 1 calc . .
C49 C 0.3396(8) 0.6258(4) 0.3797(4) 0.185(5) Uani 1 d . .
H49A H 0.3065 0.6213 0.4049 0.277 Uiso 1 calc . .
H49B H 0.3718 0.6553 0.3839 0.277 Uiso 1 calc . .
H49C H 0.3721 0.5963 0.3761 0.277 Uiso 1 calc . .
C3A C -0.3526(13) 0.3246(13) 0.2616(8) 0.187(12) Uani 0.490(6) d A 1
H3AA H -0.3723 0.2905 0.2586 0.281 Uiso 0.490(6) calc A 1
H3AB H -0.3601 0.3427 0.2344 0.281 Uiso 0.490(6) calc A 1
H3AC H -0.38 0.3416 0.2848 0.281 Uiso 0.490(6) calc A 1
O1A O -0.280(2) 0.3354(10) 0.3156(11) 0.273(15) Uani 0.490(6) d A 1
C1A C -0.2209(18) 0.3195(12) 0.2472(12) 0.247(14) Uani 0.490(6) d A 1
H1AA H -0.1891 0.2939 0.2609 0.371 Uiso 0.490(6) calc A 1
H1AB H -0.1944 0.3516 0.2483 0.371 Uiso 0.490(6) calc A 1
H1AC H -0.2303 0.3103 0.2171 0.371 Uiso 0.490(6) calc A 1
O2A O -0.4032(11) 0.2545(7) 0.3591(4) 0.163(7) Uani 0.510(6) d A 2
C5A C -0.4472(14) 0.2585(8) 0.3292(6) 0.160(8) Uani 0.510(6) d A 2
C6A C -0.4513(16) 0.2174(10) 0.2951(7) 0.144(10) Uani 0.510(6) d A 2
H6AA H -0.4101 0.1933 0.3 0.216 Uiso 0.510(6) calc A 2
H6AB H -0.4458 0.2321 0.2663 0.216 Uiso 0.510(6) calc A 2
H6AC H -0.5007 0.2004 0.2972 0.216 Uiso 0.510(6) calc A 2
C4A C -0.5043(16) 0.2940(10) 0.3225(9) 0.168(12) Uani 0.510(6) d A 2
H4AA H -0.5427 0.2912 0.3454 0.251 Uiso 0.510(6) calc A 2
H4AB H -0.5286 0.2882 0.2945 0.251 Uiso 0.510(6) calc A 2
H4AC H -0.4818 0.3274 0.323 0.251 Uiso 0.510(6) calc A 2
C2A C -0.291(2) 0.3232(11) 0.2693(10) 0.237(13) Uani 0.490(6) d A 1

loop_
_atom_site_aniso_label
_atom_site_aniso_U_11
_atom_site_aniso_U_22
_atom_site_aniso_U_33
_atom_site_aniso_U_23
_atom_site_aniso_U_13
_atom_site_aniso_U_12
Cr4 0.0238(5) 0.0396(4) 0.0216(3) -0.0005(3) 0.0020(4) 0.0045(4)
Mn1 0.0221(5) 0.0624(5) 0.0262(4) -0.0036(4) 0.0002(4) 0.0025(5)
Cr2 0.0209(5) 0.0437(5) 0.0259(4) 0.0037(3) 0.0021(4) 0.0040(4)
Cr1 0.0253(5) 0.0492(5) 0.0273(4) 0.0008(4) 0.0044(4) 0.0033(5)
Cr3 0.0237(5) 0.0373(4) 0.0241(4) 0.0029(3) 0.0036(4) 0.0029(4)
Cr6 0.0272(5) 0.0478(5) 0.0240(4) 0.0038(4) -0.0010(4) 0.0071(5)
Cr7 0.0217(5) 0.0509(5) 0.0219(4) -0.0001(4) -0.0005(4) 0.0007(4)
Cr5 0.0282(5) 0.0503(5) 0.0251(4) 0.0041(4) 0.0028(4) 0.0112(5)
O22 0.031(2) 0.058(2) 0.0353(18) 0.0033(17) 0.0014(19) 0.013(2)
O31 0.025(2) 0.0388(18) 0.0210(15) 0.0035(14) 0.0022(15) 0.0079(18)
F3 0.0208(16) 0.0558(17) 0.0306(13) -0.0039(13) -0.0009(13) 0.0046(15)
O16 0.038(2) 0.045(2) 0.0272(16) -0.0073(15) -0.0064(18) 0.009(2)
F5 0.0235(17) 0.0418(15) 0.0255(12) 0.0008(11) 0.0016(12) 0.0006(14)
O15 0.028(2) 0.0444(19) 0.0231(15) -0.0029(14) -0.0073(16) 0.0054(19)
O9 0.027(2) 0.069(2) 0.0264(16) 0.0114(17) -0.0012(17) 0.003(2)
O17 0.034(2) 0.057(2) 0.0267(16) -0.0016(16) 0.0047(18) 0.018(2)
O33 0.023(2) 0.0434(18) 0.0211(15) 0.0021(14) 0.0031(15) 0.0057(18)
O32 0.0178(19) 0.0370(17) 0.0256(15) 0.0019(14) 0.0002(15) 0.0009(17)
F11 0.0321(19) 0.0501(16) 0.0285(13) -0.0030(13) 0.0024(14) 0.0073(16)
O27 0.033(2) 0.063(2) 0.0283(17) 0.0013(17) 0.0013(18) 0.002(2)
O10 0.031(2) 0.048(2) 0.0275(16) 0.0102(15) 0.0033(17) 0.004(2)
O34 0.031(2) 0.0443(19) 0.0196(14) -0.0006(14) 0.0018(16) 0.0083(19)
O23 0.042(3) 0.050(2) 0.0338(18) 0.0009(17) 0.0063(19) 0.009(2)
O2 0.029(2) 0.081(3) 0.0311(18) 0.0063(19) 0.0095(18) 0.006(2)
O11 0.035(2) 0.044(2) 0.0398(19) 0.0035(17) 0.0077(19) 0.005(2)
C77 0.028(3) 0.040(3) 0.024(2) 0.000(2) 0.006(2) -0.003(3)
O30 0.024(2) 0.100(3) 0.0303(18) -0.005(2) 0.0018(18) -0.008(2)
C1 0.025(3) 0.066(4) 0.037(3) -0.001(3) 0.001(3) 0.007(3)
O21 0.034(2) 0.076(3) 0.0332(18) 0.0154(18) 0.0031(19) 0.018(2)
O12 0.031(2) 0.0328(18) 0.0443(19) -0.0002(16) -0.0003(18) -0.0054(19)
O1 0.026(2) 0.095(3) 0.0328(19) -0.007(2) 0.0028(19) 0.005(2)
O18 0.048(3) 0.067(2) 0.0327(18) 0.0069(18) 0.0108(19) 0.025(2)
O7 0.037(2) 0.074(3) 0.0288(18) 0.0018(18) 0.0005(18) -0.019(2)
C41 0.037(3) 0.042(3) 0.037(3) -0.003(2) -0.003(3) 0.006(3)
O13 0.028(2) 0.052(2) 0.0395(18) 0.0136(17) 0.0114(18) 0.009(2)
O6 0.031(2) 0.062(2) 0.0393(19) 0.0049(18) 0.0091(19) 0.017(2)
O24 0.036(2) 0.047(2) 0.0398(19) 0.0047(17) -0.0012(19) 0.004(2)
O25 0.034(2) 0.062(2) 0.0288(17) 0.0122(17) 0.0034(18) 0.011(2)
O19 0.026(2) 0.044(2) 0.0409(19) 0.0006(16) -0.0035(18) -0.0007(19)
O35 0.028(2) 0.0430(19) 0.0239(15) -0.0002(14) 0.0012(16) 0.0001(18)
N1 0.023(3) 0.049(2) 0.0237(19) -0.0026(18) 0.0029(19) 0.006(2)
O14 0.034(2) 0.058(2) 0.0297(17) 0.0150(16) 0.0134(17) 0.012(2)
O29 0.027(2) 0.069(2) 0.0251(16) -0.0055(17) 0.0073(17) -0.003(2)
O3 0.033(2) 0.059(2) 0.050(2) -0.0151(19) -0.007(2) 0.003(2)
O20 0.023(2) 0.073(3) 0.0341(18) 0.0041(19) 0.0017(17) 0.003(2)
C71 0.035(4) 0.062(3) 0.021(2) 0.000(2) -0.003(3) -0.002(3)
N2 0.026(3) 0.072(3) 0.036(2) 0.008(2) -0.002(2) -0.002(3)
O4 0.045(3) 0.050(2) 0.0374(18) -0.0104(17) 0.006(2) 0.003(2)
C66 0.033(3) 0.055(3) 0.029(2) 0.004(2) 0.004(3) 0.007(3)
O8 0.028(2) 0.056(2) 0.0334(17) -0.0009(17) 0.0025(18) -0.005(2)
C56 0.039(4) 0.042(3) 0.035(3) -0.002(2) -0.013(3) 0.011(3)
O26 0.032(2) 0.057(2) 0.0348(17) 0.0102(17) 0.0061(18) -0.002(2)
O28 0.025(2) 0.065(2) 0.0255(16) -0.0031(17) 0.0019(16) 0.001(2)
C31 0.027(3) 0.050(3) 0.033(3) 0.007(2) 0.000(2) 0.005(3)
O5 0.042(3) 0.070(3) 0.041(2) 0.0094(19) 0.009(2) 0.021(2)
C21 0.029(3) 0.040(3) 0.033(2) 0.002(2) -0.003(3) 0.005(3)
C78 0.026(3) 0.041(3) 0.028(2) -0.005(2) -0.001(2) 0.002(3)
C16 0.024(3) 0.053(3) 0.036(3) 0.007(2) -0.008(3) -0.006(3)
C61 0.036(4) 0.054(3) 0.034(3) 0.006(2) -0.006(3) -0.004(3)
C11 0.026(3) 0.040(3) 0.049(3) 0.003(3) 0.000(3) 0.004(3)
C79 0.026(3) 0.036(3) 0.025(2) -0.001(2) -0.002(2) 0.001(3)
C94 0.049(5) 0.072(4) 0.062(4) 0.016(3) -0.010(4) 0.005(4)
C26 0.040(4) 0.032(3) 0.033(3) -0.001(2) -0.003(3) 0.002(3)
C22 0.034(4) 0.062(3) 0.033(3) 0.013(3) -0.002(3) 0.012(3)
C51 0.036(4) 0.053(3) 0.043(3) 0.001(3) -0.006(3) 0.011(3)
C37 0.064(5) 0.059(4) 0.061(4) -0.021(3) -0.030(4) 0.020(4)
C32 0.042(4) 0.070(4) 0.051(3) 0.021(3) 0.019(3) 0.009(4)
C36 0.028(3) 0.041(3) 0.026(2) -0.001(2) 0.004(2) 0.000(3)
C6 0.030(4) 0.047(3) 0.060(3) -0.014(3) 0.011(3) -0.004(3)
C46 0.030(3) 0.052(3) 0.033(3) -0.005(2) 0.009(3) 0.003(3)
C17 0.085(6) 0.077(4) 0.043(3) 0.004(3) -0.005(4) -0.041(4)
C84 0.046(4) 0.078(4) 0.046(3) 0.011(3) 0.002(3) -0.006(4)
C70 0.039(4) 0.124(6) 0.062(4) -0.031(4) -0.010(4) -0.011(5)
C12 0.051(4) 0.045(3) 0.055(3) -0.001(3) 0.004(3) 0.013(3)
C76 0.026(3) 0.043(3) 0.029(2) 0.006(2) 0.000(2) 0.007(3)
C80 0.027(3) 0.048(3) 0.020(2) 0.005(2) -0.001(2) 0.001(3)
C2 0.026(3) 0.068(4) 0.037(3) 0.004(3) 0.006(3) 0.009(3)
C42 0.049(4) 0.083(4) 0.039(3) 0.002(3) 0.005(3) 0.037(4)
C52 0.037(4) 0.096(5) 0.052(3) 0.028(3) 0.003(3) 0.026(4)
C7 0.057(5) 0.080(4) 0.101(5) -0.048(4) -0.021(5) 0.020(4)
C82 0.040(4) 0.055(3) 0.034(3) -0.010(2) 0.006(3) -0.004(3)
C67 0.033(4) 0.069(4) 0.035(3) -0.007(3) -0.007(3) -0.002(3)
C86 0.050(4) 0.064(4) 0.044(3) 0.008(3) 0.000(3) 0.006(4)
C92 0.064(5) 0.063(4) 0.098(5) 0.003(4) -0.024(5) 0.008(4)
C83 0.084(6) 0.052(3) 0.053(3) -0.012(3) 0.018(4) -0.014(4)
C24 0.063(5) 0.122(6) 0.057(4) 0.019(4) -0.026(4) -0.030(5)
C91 0.095(7) 0.061(4) 0.084(5) -0.006(4) -0.027(5) 0.010(5)
C57 0.064(5) 0.058(4) 0.058(4) -0.011(3) 0.000(4) 0.004(4)
C27 0.058(5) 0.049(3) 0.077(4) -0.018(3) 0.002(4) -0.008(4)
C87 0.061(5) 0.094(5) 0.050(4) 0.018(4) -0.014(4) -0.011(5)
C5 0.033(4) 0.097(6) 0.127(7) 0.005(5) 0.023(5) -0.004(5)
C62 0.059(5) 0.053(3) 0.051(3) 0.014(3) 0.017(3) -0.001(4)
C89 0.053(4) 0.060(4) 0.058(4) 0.006(3) -0.006(4) 0.006(4)
C88 0.051(5) 0.091(5) 0.060(4) 0.013(4) -0.011(4) -0.018(4)
C33 0.047(6) 0.188(7) 0.168(7) 0.130(5) 0.012(5) -0.012(6)
C43 0.088(6) 0.093(6) 0.081(5) 0.012(4) 0.053(4) 0.021(5)
C85 0.047(4) 0.068(4) 0.055(4) -0.008(3) -0.011(3) -0.007(4)
C81 0.022(3) 0.056(3) 0.029(2) -0.001(2) 0.007(2) 0.001(3)
C93 0.069(6) 0.059(4) 0.082(5) 0.019(4) 0.000(5) 0.000(4)
C35 0.100(7) 0.087(5) 0.123(6) 0.055(4) 0.069(5) 0.024(5)
C72 0.038(4) 0.100(5) 0.024(2) -0.004(3) 0.006(3) -0.009(4)
C39 0.150(9) 0.174(6) 0.188(7) -0.147(5) -0.103(7) 0.099(7)
C47 0.067(5) 0.095(5) 0.071(4) -0.027(4) -0.012(4) -0.032(5)
C65 0.099(8) 0.127(6) 0.240(10) 0.133(5) -0.004(8) -0.028(7)
C3 0.056(5) 0.123(6) 0.070(4) -0.023(4) 0.027(4) -0.001(5)
C25 0.061(5) 0.078(4) 0.026(3) 0.015(3) 0.000(3) 0.003(4)
C58 0.104(7) 0.115(7) 0.130(7) -0.032(6) -0.069(6) 0.010(7)
C69 0.042(5) 0.162(8) 0.082(5) -0.041(5) 0.014(4) -0.035(5)
C8 0.060(5) 0.122(6) 0.092(5) -0.071(4) -0.017(4) 0.024(5)
C64 0.39(2) 0.094(6) 0.051(4) 0.021(4) -0.052(8) -0.005(11)
C18 0.254(9) 0.307(10) 0.064(5) -0.017(6) 0.022(6) -0.251(6)
C34 0.267(16) 0.133(8) 0.051(4) 0.014(5) 0.058(7) 0.006(11)
C28 0.429(19) 0.126(7) 0.225(8) -0.101(6) -0.244(8) 0.053(11)
C44 0.126(9) 0.092(5) 0.073(4) -0.043(4) 0.019(5) 0.018(6)
C4 0.030(4) 0.221(10) 0.076(5) 0.058(6) 0.006(4) 0.026(6)
C53 0.040(6) 0.260(11) 0.255(11) 0.169(8) -0.031(7) 0.010(7)
C73 0.54(3) 0.244(14) 0.038(5) 0.034(7) 0.016(11) 0.169(18)
C14 0.025(5) 0.125(7) 0.48(2) 0.144(9) 0.038(10) 0.019(6)
C90 0.064(5) 0.062(4) 0.066(4) 0.008(3) -0.005(4) 0.004(4)
C23 0.083(6) 0.121(6) 0.051(4) 0.034(4) 0.006(4) 0.049(5)
C59 0.117(8) 0.065(4) 0.105(6) -0.032(4) 0.014(6) 0.012(6)
C45 0.078(5) 0.205(9) 0.064(5) 0.018(5) 0.016(4) 0.095(5)
C38 0.113(7) 0.093(5) 0.070(4) -0.026(4) -0.052(5) 0.018(6)
C68 0.117(7) 0.091(6) 0.100(5) -0.011(5) -0.079(5) 0.014(6)
C29 0.082(8) 0.075(5) 0.292(13) -0.097(6) -0.011(9) 0.010(6)
C60 0.193(11) 0.087(5) 0.089(6) 0.000(5) 0.008(7) -0.083(6)
O36 0.140(7) 0.127(5) 0.138(6) -0.030(5) -0.014(6) -0.055(5)
C55 0.068(5) 0.163(8) 0.069(4) 0.048(5) -0.001(4) 0.055(5)
C97 0.146(9) 0.093(6) 0.111(6) -0.033(5) 0.069(6) -0.057(6)
O37 0.223(10) 0.203(7) 0.174(7) -0.077(6) 0.024(8) -0.113(7)
C63 0.146(10) 0.116(6) 0.131(6) 0.083(5) 0.063(7) 0.058(7)
C96 0.096(8) 0.091(6) 0.107(6) -0.032(5) 0.015(6) -0.012(6)
C99 0.100(8) 0.107(7) 0.121(8) -0.018(6) 0.017(7) 0.005(7)
C95 0.121(9) 0.130(8) 0.081(5) -0.030(5) -0.010(6) 0.016(8)
C13 0.164(11) 0.102(7) 0.207(12) -0.049(7) -0.074(10) 0.072(7)
C54 0.193(10) 0.162(8) 0.099(7) 0.003(6) -0.014(7) 0.139(6)
C100 0.073(8) 0.124(8) 0.202(12) -0.035(8) 0.002(9) -0.005(7)
C19 0.095(7) 0.171(10) 0.157(9) 0.024(8) -0.074(6) -0.064(7)
C98 0.177(12) 0.120(8) 0.111(7) -0.002(7) 0.051(8) 0.034(9)
C15 0.218(12) 0.196(8) 0.142(8) 0.089(7) 0.055(9) 0.158(7)
C75 0.062(7) 0.50(2) 0.043(4) -0.079(8) 0.007(5) 0.010(12)
C40 0.235(12) 0.133(7) 0.145(9) 0.026(7) -0.088(8) -0.131(7)
C20 0.155(12) 0.112(7) 0.218(12) -0.083(7) -0.042(10) -0.028(8)
C74 0.248(12) 0.348(13) 0.052(4) -0.091(6) 0.059(6) -0.213(9)
C10 0.239(14) 0.059(5) 0.179(9) -0.015(6) -0.116(9) 0.013(8)
C9 0.060(7) 0.263(7) 0.292(9) -0.241(5) -0.014(7) 0.046(6)
C30 0.237(12) 0.103(6) 0.419(18) -0.130(8) 0.223(11) -0.115(7)
C48 0.340(15) 0.060(6) 0.441(18) -0.022(9) -0.304(11) 0.000(9)
C50 0.394(15) 0.493(17) 0.200(16) 0.081(14) -0.093(13) -0.400(10)
C49 0.279(12) 0.100(7) 0.175(7) 0.043(6) -0.179(6) -0.062(8)
C3A 0.075(16) 0.34(3) 0.148(17) 0.132(17) 0.007(14) -0.060(19)
O1A 0.32(4) 0.21(2) 0.29(3) -0.08(2) -0.08(3) 0.08(2)
C1A 0.13(2) 0.26(3) 0.35(3) 0.20(2) -0.07(2) 0.02(2)
O2A 0.213(17) 0.232(14) 0.044(6) 0.032(7) 0.008(9) 0.118(13)
C5A 0.189(18) 0.195(16) 0.097(10) 0.093(10) 0.101(10) 0.129(14)
C6A 0.13(2) 0.20(2) 0.099(14) 0.052(14) 0.021(15) 0.04(2)
C4A 0.13(2) 0.20(2) 0.17(2) -0.03(2) 0.044(19) 0.06(2)
C2A 0.29(3) 0.17(2) 0.25(2) 0.128(15) 0.201(18) 0.08(2)

loop_
_atom_type_symbol
_atom_type_description
_atom_type_scat_dispersion_real
_atom_type_scat_dispersion_imag
_atom_type_scat_source
C C 0.0181 0.0091 'International Tables Vol C Tables 4.2.6.8 and 6.1.1.4'
H H 0 0 'International Tables Vol C Tables 4.2.6.8 and 6.1.1.4'
Cr Cr -0.1635 2.4439 'International Tables Vol C Tables 4.2.6.8 and 6.1.1.4'
F F 0.0727 0.0534 'International Tables Vol C Tables 4.2.6.8 and 6.1.1.4'
Mn Mn -0.5299 2.8052 'International Tables Vol C Tables 4.2.6.8 and 6.1.1.4'
N N 0.0311 0.018 'International Tables Vol C Tables 4.2.6.8 and 6.1.1.4'
O O 0.0492 0.0322 'International Tables Vol C Tables 4.2.6.8 and 6.1.1.4'

loop_
_geom_angle_atom_site_label_1
_geom_angle_atom_site_label_2
_geom_angle_atom_site_label_3
_geom_angle
O17 Cr4 O16 89.98(16)
O33 Cr4 O16 92.21(15)
O33 Cr4 O17 91.87(15)
O33 Cr4 O19 94.44(15)
O33 Cr4 O14 179.34(17)
O32 Cr4 O16 89.96(15)
O32 Cr4 O17 174.21(15)
O32 Cr4 O33 82.34(14)
O32 Cr4 O19 89.21(15)
O32 Cr4 O14 98.30(15)
O19 Cr4 O16 173.13(15)
O19 Cr4 O17 91.53(16)
O19 Cr4 O14 85.74(16)
O14 Cr4 O16 87.63(16)
O14 Cr4 O17 87.48(16)
F3 Mn1 F11 84.06(12)
F3 Mn1 O30 84.71(14)
F3 Mn1 O1 174.18(14)
F3 Mn1 O3 95.22(14)
F3 Mn1 N2 89.40(16)
F11 Mn1 O30 167.89(15)
F11 Mn1 O3 84.77(13)
F11 Mn1 N2 88.90(14)
O30 Mn1 O3 91.75(17)
O30 Mn1 N2 95.51(18)
O1 Mn1 F11 91.50(14)
O1 Mn1 O30 99.99(16)
O1 Mn1 O3 88.11(17)
O1 Mn1 N2 86.74(19)
O3 Mn1 N2 171.73(17)
O31 Cr2 O11 91.50(16)
O31 Cr2 O6 176.80(15)
O31 Cr2 O8 89.67(16)
F5 Cr2 O31 92.17(13)
F5 Cr2 O9 176.13(16)
F5 Cr2 O11 87.84(14)
F5 Cr2 O6 90.89(14)
F5 Cr2 O8 91.50(14)
O9 Cr2 O31 91.49(15)
O9 Cr2 O11 93.30(16)
O9 Cr2 O6 85.47(16)
O9 Cr2 O8 87.28(16)
O11 Cr2 O6 87.69(17)
O8 Cr2 O11 178.68(17)
O8 Cr2 O6 91.18(17)
F5 Cr1 O2 175.42(15)
F5 Cr1 O7 92.02(15)
F5 Cr1 O4 91.77(15)
F5 Cr1 O5 90.09(15)
F11 Cr1 F5 90.12(13)
F11 Cr1 O2 93.24(16)
F11 Cr1 O7 88.58(16)
F11 Cr1 O4 94.78(15)
F11 Cr1 O5 179.11(18)
O2 Cr1 O7 84.96(17)
O2 Cr1 O4 91.04(18)
O2 Cr1 O5 86.51(18)
O4 Cr1 O7 174.93(19)
O5 Cr1 O7 90.55(18)
O5 Cr1 O4 86.08(18)
O31 Cr3 O15 95.01(14)
O31 Cr3 O12 88.41(15)
O31 Cr3 O13 175.32(16)
O32 Cr3 O31 83.67(14)
O32 Cr3 O15 88.33(14)
O32 Cr3 O10 174.68(15)
O32 Cr3 O12 93.02(15)
O32 Cr3 O13 95.57(16)
O10 Cr3 O31 94.76(15)
O10 Cr3 O15 86.75(15)
O10 Cr3 O12 92.02(15)
O10 Cr3 O13 86.41(16)
O12 Cr3 O15 176.44(15)
O13 Cr3 O15 89.58(16)
O13 Cr3 O12 87.02(16)
O22 Cr6 O24 89.38(17)
O22 Cr6 O25 86.79(16)
O27 Cr6 O22 85.78(17)
O27 Cr6 O24 174.68(17)
O27 Cr6 O25 89.28(16)
O34 Cr6 O22 96.97(16)
O34 Cr6 O27 90.90(15)
O34 Cr6 O24 91.89(15)
O34 Cr6 O25 176.24(17)
O25 Cr6 O24 88.23(16)
O35 Cr6 O22 177.21(17)
O35 Cr6 O27 91.64(16)
O35 Cr6 O34 81.99(15)
O35 Cr6 O24 93.24(16)
O35 Cr6 O25 94.25(16)
F3 Cr7 O35 86.47(14)
F3 Cr7 N1 88.11(16)
F3 Cr7 O29 93.34(15)
F3 Cr7 O26 92.92(16)
F3 Cr7 O28 176.91(16)
O35 Cr7 N1 84.13(15)
O35 Cr7 O28 93.39(15)
O29 Cr7 O35 176.55(16)
O29 Cr7 N1 92.42(16)
O29 Cr7 O26 89.96(16)
O29 Cr7 O28 86.61(16)
O26 Cr7 O35 93.49(15)
O26 Cr7 N1 177.35(17)
O26 Cr7 O28 90.16(17)
O28 Cr7 N1 88.81(18)
O33 Cr5 O23 87.80(16)
O33 Cr5 O21 176.51(16)
O33 Cr5 O18 93.28(16)
O33 Cr5 O20 96.08(16)
O34 Cr5 O33 83.36(14)
O34 Cr5 O23 93.89(16)
O34 Cr5 O21 94.00(15)
O34 Cr5 O18 176.04(16)
O34 Cr5 O20 88.85(16)
O21 Cr5 O23 90.11(18)
O21 Cr5 O20 86.13(18)
O18 Cr5 O23 88.05(17)
O18 Cr5 O21 89.43(17)
O18 Cr5 O20 89.43(17)
O20 Cr5 O23 175.50(18)
C51 O22 Cr6 132.7(4)
Cr2 O31 Cr3 120.28(16)
C76 O31 Cr2 117.6(3)
C76 O31 Cr3 110.3(3)
Cr7 F3 Mn1 130.70(15)
C36 O16 Cr4 129.7(3)
Cr2 F5 Cr1 124.34(16)
C36 O15 Cr3 136.5(3)
C21 O9 Cr2 130.4(4)
C41 O17 Cr4 137.1(4)
Cr5 O33 Cr4 118.82(19)
C78 O33 Cr4 115.9(3)
C78 O33 Cr5 111.7(3)
Cr4 O32 Cr3 121.05(16)
C77 O32 Cr4 108.5(3)
C77 O32 Cr3 107.5(3)
Cr1 F11 Mn1 121.04(15)
C66 O27 Cr6 130.8(4)
C21 O10 Cr3 132.3(3)
Cr6 O34 Cr5 117.60(18)
C79 O34 Cr6 117.3(3)
C79 O34 Cr5 111.8(3)
C56 O23 Cr5 135.4(4)
C1 O2 Cr1 133.6(4)
C26 O11 Cr2 134.1(4)
O32 C77 C78 107.9(4)
O32 C77 C76 105.7(4)
C76 C77 C78 121.8(4)
C71 O30 Mn1 132.1(4)
O2 C1 C2 116.0(5)
O1 C1 O2 125.2(6)
O1 C1 C2 118.7(5)
C51 O21 Cr5 126.9(4)
C26 O12 Cr3 129.5(4)
C1 O1 Mn1 130.0(4)
C41 O18 Cr5 129.0(4)
C16 O7 Cr1 136.2(4)
O17 C41 O18 125.9(5)
O17 C41 C42 118.3(5)
O18 C41 C42 115.8(5)
C31 O13 Cr3 133.7(4)
C11 O6 Cr2 135.6(4)
C56 O24 Cr6 125.1(4)
C61 O25 Cr6 136.2(4)
C46 O19 Cr4 130.6(4)
Cr6 O35 Cr7 120.42(17)
C80 O35 Cr6 117.1(3)
C80 O35 Cr7 111.9(3)
C82 N1 Cr7 118.6(3)
C82 N1 C81 112.7(4)
C81 N1 Cr7 106.0(3)
C31 O14 Cr4 134.2(4)
C71 O29 Cr7 136.3(4)
C6 O3 Mn1 121.8(4)
C46 O20 Cr5 134.1(4)
O30 C71 O29 125.8(5)
O30 C71 C72 117.9(5)
O29 C71 C72 116.3(5)
C84 N2 Mn1 120.6(4)
C88 N2 Mn1 122.5(4)
C88 N2 C84 116.6(6)
C6 O4 Cr1 136.6(4)
O27 C66 C67 117.3(5)
O28 C66 O27 123.9(5)
O28 C66 C67 118.8(5)
C16 O8 Cr2 132.4(4)
O23 C56 O24 125.2(5)
O23 C56 C57 117.7(5)
O24 C56 C57 117.1(6)
C61 O26 Cr7 128.7(4)
C66 O28 Cr7 135.7(3)
O13 C31 C32 117.3(5)
O14 C31 O13 124.7(5)
O14 C31 C32 118.0(5)
C11 O5 Cr1 133.0(4)
O9 C21 O10 126.3(5)
O9 C21 C22 115.7(5)
O10 C21 C22 118.0(5)
O33 C78 C77 104.6(4)
O33 C78 C79 105.7(4)
C77 C78 C79 118.3(4)
O7 C16 O8 124.7(5)
O7 C16 C17 118.0(5)
O8 C16 C17 117.3(5)
O25 C61 C62 116.4(6)
O26 C61 O25 125.0(5)
O26 C61 C62 118.5(5)
O6 C11 O5 125.2(5)
O6 C11 C12 118.2(5)
O5 C11 C12 116.6(5)
O34 C79 C78 106.8(4)
O34 C79 C80 107.8(4)
C78 C79 C80 116.2(5)
C93 C94 C89 120.2(7)
O11 C26 O12 125.8(5)
O11 C26 C27 117.4(5)
O12 C26 C27 116.8(6)
C24 C22 C21 107.7(5)
C24 C22 C25 110.6(5)
C25 C22 C21 109.8(5)
C23 C22 C21 107.4(5)
C23 C22 C24 112.1(6)
C23 C22 C25 109.1(5)
O22 C51 O21 125.2(6)
O22 C51 C52 119.2(5)
O21 C51 C52 115.5(6)
C36 C37 C40 104.5(6)
C39 C37 C36 112.1(7)
C39 C37 C40 106.5(8)
C38 C37 C36 113.4(6)
C38 C37 C39 113.4(7)
C38 C37 C40 106.1(8)
C31 C32 C34 106.2(6)
C33 C32 C31 108.7(6)
C33 C32 C34 106.7(8)
C35 C32 C31 112.0(6)
C35 C32 C33 112.4(7)
C35 C32 C34 110.5(7)
O16 C36 C37 115.8(5)
O15 C36 O16 126.4(5)
O15 C36 C37 117.9(5)
O3 C6 O4 124.6(5)
O3 C6 C7 120.0(6)
O4 C6 C7 115.2(6)
O19 C46 C47 117.0(6)
O20 C46 O19 126.0(6)
O20 C46 C47 117.0(6)
C18 C17 C16 111.8(6)
C18 C17 C19 114.8(9)
C18 C17 C20 109.3(9)
C19 C17 C16 107.7(7)
C19 C17 C20 103.9(8)
C20 C17 C16 108.9(8)
N2 C84 C85 123.4(6)
C11 C12 C13 104.5(6)
C14 C12 C11 109.6(6)
C14 C12 C13 110.2(10)
C14 C12 C15 116.5(10)
C15 C12 C11 111.6(7)
C15 C12 C13 103.6(8)
O31 C76 C77 105.2(4)
O35 C80 C79 110.7(4)
O35 C80 C81 108.6(4)
C81 C80 C79 109.3(4)
C5 C2 C1 107.8(6)
C5 C2 C3 107.8(6)
C3 C2 C1 109.2(6)
C4 C2 C1 110.7(5)
C4 C2 C5 112.3(7)
C4 C2 C3 108.9(6)
C41 C42 C44 103.9(6)
C43 C42 C41 109.8(6)
C43 C42 C44 109.6(6)
C43 C42 C45 112.3(7)
C45 C42 C41 111.4(5)
C45 C42 C44 109.5(7)
C51 C52 C55 110.7(6)
C53 C52 C51 110.2(6)
C53 C52 C55 109.7(8)
C53 C52 C54 110.0(9)
C54 C52 C51 106.8(7)
C54 C52 C55 109.4(7)
C8 C7 C6 112.4(7)
C8 C7 C10 109.8(8)
C8 C7 C9 109.9(8)
C10 C7 C6 109.4(7)
C10 C7 C9 110.2(9)
C9 C7 C6 105.1(7)
N1 C82 C83 113.7(5)
C70 C67 C66 110.9(6)
C69 C67 C66 109.3(5)
C69 C67 C70 108.9(6)
C68 C67 C66 105.8(6)
C68 C67 C70 109.2(6)
C68 C67 C69 112.9(7)
C87 C86 C89 123.5(6)
C87 C86 C85 116.2(7)
C85 C86 C89 120.3(6)
C91 C92 C93 118.9(8)
C92 C91 C90 120.5(8)
C56 C57 C58 106.5(6)
C59 C57 C56 110.3(7)
C59 C57 C58 105.5(7)
C60 C57 C56 112.8(6)
C60 C57 C58 109.8(8)
C60 C57 C59 111.6(7)
C28 C27 C26 103.7(6)
C29 C27 C26 113.5(7)
C29 C27 C28 106.5(9)
C29 C27 C30 114.5(8)
C30 C27 C26 109.6(7)
C30 C27 C28 108.3(11)
C86 C87 C88 121.0(7)
C61 C62 C64 107.2(6)
C65 C62 C61 108.2(7)
C65 C62 C64 111.8(9)
C65 C62 C63 112.2(7)
C63 C62 C61 112.7(6)
C63 C62 C64 104.7(9)
C94 C89 C86 120.1(6)
C90 C89 C94 119.2(7)
C90 C89 C86 120.7(6)
N2 C88 C87 123.3(7)
C84 C85 C86 119.2(6)
N1 C81 C80 108.8(4)
C94 C93 C92 121.8(8)
C73 C72 C71 104.8(6)
C75 C72 C71 112.8(6)
C75 C72 C73 107.3(11)
C74 C72 C71 109.3(6)
C74 C72 C73 102.9(11)
C74 C72 C75 118.3(9)
C46 C47 C50 104.7(8)
C48 C47 C46 111.0(8)
C48 C47 C50 99.5(12)
C49 C47 C46 116.5(8)
C49 C47 C48 111.0(9)
C49 C47 C50 112.7(11)
C89 C90 C91 119.4(7)
O36 C96 C97 118.1(9)
O36 C96 C95 123.3(10)
C95 C96 C97 118.5(9)
O37 C99 C100 119.4(12)
O37 C99 C98 122.3(12)
C100 C99 C98 118.3(11)
O2A C5A C6A 120(2)
O2A C5A C4A 129(2)
C4A C5A C6A 111(2)
C3A C2A O1A 109(3)
C3A C2A C1A 138(4)
C1A C2A O1A 112(4)

loop_
_geom_bond_atom_site_label_1
_geom_bond_atom_site_label_2
_geom_bond_distance
Cr4 O16 1.979(4)
Cr4 O17 1.976(4)
Cr4 O33 1.955(3)
Cr4 O32 1.947(4)
Cr4 O19 1.963(4)
Cr4 O14 1.970(3)
Mn1 F3 2.107(3)
Mn1 F11 2.122(3)
Mn1 O30 2.122(4)
Mn1 O1 2.122(4)
Mn1 O3 2.197(4)
Mn1 N2 2.227(5)
Cr2 O31 1.949(4)
Cr2 F5 1.930(3)
Cr2 O9 1.944(3)
Cr2 O11 1.960(4)
Cr2 O6 1.972(4)
Cr2 O8 1.951(4)
Cr1 F5 1.937(3)
Cr1 F11 1.884(3)
Cr1 O2 1.943(4)
Cr1 O7 1.979(4)
Cr1 O4 1.962(4)
Cr1 O5 1.948(4)
Cr3 O31 1.968(4)
Cr3 O15 2.005(3)
Cr3 O32 1.951(3)
Cr3 O10 1.966(4)
Cr3 O12 1.975(4)
Cr3 O13 1.969(4)
Cr6 O22 1.967(4)
Cr6 O27 1.967(4)
Cr6 O34 1.941(3)
Cr6 O24 2.003(4)
Cr6 O25 1.977(4)
Cr6 O35 1.928(4)
Cr7 F3 1.878(3)
Cr7 O35 1.971(3)
Cr7 N1 2.092(4)
Cr7 O29 1.964(3)
Cr7 O26 1.970(4)
Cr7 O28 1.975(4)
Cr5 O33 1.951(4)
Cr5 O34 1.950(3)
Cr5 O23 1.971(4)
Cr5 O21 1.965(4)
Cr5 O18 1.958(4)
Cr5 O20 1.970(4)
O22 C51 1.266(7)
O31 C76 1.448(6)
O16 C36 1.269(7)
O15 C36 1.249(6)
O9 C21 1.245(7)
O17 C41 1.241(7)
O33 C78 1.445(6)
O32 C77 1.460(6)
O27 C66 1.271(6)
O10 C21 1.252(7)
O34 C79 1.430(6)
O23 C56 1.249(7)
O2 C1 1.265(7)
O11 C26 1.250(7)
C77 C78 1.520(7)
C77 C76 1.483(8)
O30 C71 1.245(7)
C1 O1 1.249(7)
C1 C2 1.529(9)
O21 C51 1.275(7)
O12 C26 1.258(7)
O18 C41 1.262(7)
O7 C16 1.257(7)
C41 C42 1.527(9)
O13 C31 1.267(7)
O6 C11 1.241(7)
O24 C56 1.285(7)
O25 C61 1.276(7)
O19 C46 1.254(7)
O35 C80 1.428(6)
N1 C82 1.484(7)
N1 C81 1.501(6)
O14 C31 1.246(7)
O29 C71 1.250(7)
O3 C6 1.222(7)
O20 C46 1.251(7)
C71 C72 1.550(7)
N2 C84 1.352(8)
N2 C88 1.327(9)
O4 C6 1.278(7)
C66 O28 1.268(7)
C66 C67 1.511(8)
O8 C16 1.258(7)
C56 C57 1.514(9)
O26 C61 1.258(7)
C31 C32 1.518(8)
O5 C11 1.268(7)
C21 C22 1.556(8)
C78 C79 1.526(7)
C16 C17 1.504(9)
C61 C62 1.508(8)
C11 C12 1.531(9)
C79 C80 1.536(7)
C94 C89 1.399(10)
C94 C93 1.359(10)
C26 C27 1.532(8)
C22 C24 1.510(10)
C22 C25 1.532(9)
C22 C23 1.496(10)
C51 C52 1.517(9)
C37 C36 1.525(8)
C37 C39 1.492(12)
C37 C38 1.477(10)
C37 C40 1.581(13)
C32 C33 1.510(12)
C32 C35 1.497(10)
C32 C34 1.534(11)
C6 C7 1.530(9)
C46 C47 1.520(10)
C17 C18 1.424(12)
C17 C19 1.473(13)
C17 C20 1.475(14)
C84 C85 1.356(10)
C70 C67 1.510(10)
C12 C14 1.405(12)
C12 C13 1.596(13)
C12 C15 1.460(12)
C80 C81 1.513(7)
C2 C5 1.512(10)
C2 C3 1.517(9)
C2 C4 1.495(10)
C42 C43 1.504(10)
C42 C44 1.572(11)
C42 C45 1.513(10)
C52 C53 1.495(13)
C52 C55 1.518(10)
C52 C54 1.505(12)
C7 C8 1.471(11)
C7 C10 1.493(13)
C7 C9 1.526(13)
C82 C83 1.508(8)
C67 C69 1.505(10)
C67 C68 1.488(10)
C86 C87 1.356(10)
C86 C89 1.495(10)
C86 C85 1.425(9)
C92 C91 1.375(12)
C92 C93 1.377(11)
C91 C90 1.415(11)
C57 C58 1.539(12)
C57 C59 1.512(11)
C57 C60 1.481(11)
C27 C28 1.514(14)
C27 C29 1.430(12)
C27 C30 1.484(15)
C87 C88 1.373(11)
C62 C65 1.451(13)
C62 C64 1.519(11)
C62 C63 1.472(12)
C89 C90 1.382(10)
C72 C73 1.542(16)
C72 C75 1.418(12)
C72 C74 1.415(14)
C47 C48 1.470(15)
C47 C50 1.59(2)
C47 C49 1.388(13)
O36 C96 1.236(12)
C97 C96 1.553(13)
O37 C99 1.170(14)
C96 C95 1.434(14)
C99 C100 1.487(16)
C99 C98 1.514(15)
C3A C2A 1.08(4)
O1A C2A 1.45(4)
C1A C2A 1.38(4)
O2A C5A 1.18(3)
C5A C6A 1.50(3)
C5A C4A 1.37(3)

loop_
_geom_torsion_atom_site_label_1
_geom_torsion_atom_site_label_2
_geom_torsion_atom_site_label_3
_geom_torsion_atom_site_label_4
_geom_torsion
Cr4 O16 C36 O15 -10.3(8)
Cr4 O16 C36 C37 170.2(4)
Cr4 O17 C41 O18 -6.4(10)
Cr4 O17 C41 C42 174.2(4)
Cr4 O33 C78 C77 23.9(5)
Cr4 O33 C78 C79 -101.8(4)
Cr4 O32 C77 C78 47.6(4)
Cr4 O32 C77 C76 179.3(3)
Cr4 O19 C46 O20 -9.6(9)
Cr4 O19 C46 C47 169.8(4)
Cr4 O14 C31 O13 -11.7(9)
Cr4 O14 C31 C32 170.5(4)
Mn1 O30 C71 O29 -21.0(10)
Mn1 O30 C71 C72 160.1(4)
Mn1 O3 C6 O4 -49.4(8)
Mn1 O3 C6 C7 126.8(6)
Mn1 N2 C84 C85 -178.4(5)
Mn1 N2 C88 C87 175.1(6)
Cr2 O31 C76 C77 178.6(3)
Cr2 O9 C21 O10 13.4(9)
Cr2 O9 C21 C22 -168.3(4)
Cr2 O11 C26 O12 25.7(8)
Cr2 O11 C26 C27 -154.1(4)
Cr2 O6 C11 O5 -15.9(10)
Cr2 O6 C11 C12 165.2(4)
Cr2 O8 C16 O7 -17.8(9)
Cr2 O8 C16 C17 160.3(5)
Cr1 O2 C1 O1 -3.6(10)
Cr1 O2 C1 C2 179.2(4)
Cr1 O7 C16 O8 -1.6(10)
Cr1 O7 C16 C17 -179.8(5)
Cr1 O4 C6 O3 19.6(10)
Cr1 O4 C6 C7 -156.7(5)
Cr1 O5 C11 O6 -2.7(10)
Cr1 O5 C11 C12 176.2(4)
Cr3 O31 C76 C77 -38.2(4)
Cr3 O15 C36 O16 -3.0(9)
Cr3 O15 C36 C37 176.6(4)
Cr3 O32 C77 C78 -179.9(3)
Cr3 O32 C77 C76 -48.2(4)
Cr3 O10 C21 O9 22.2(9)
Cr3 O10 C21 C22 -156.1(4)
Cr3 O12 C26 O11 6.9(8)
Cr3 O12 C26 C27 -173.3(4)
Cr3 O13 C31 O14 -9.7(9)
Cr3 O13 C31 C32 168.1(4)
Cr6 O22 C51 O21 -22.4(9)
Cr6 O22 C51 C52 161.0(4)
Cr6 O27 C66 O28 -19.0(8)
Cr6 O27 C66 C67 158.8(4)
Cr6 O34 C79 C78 -102.3(4)
Cr6 O34 C79 C80 23.3(5)
Cr6 O24 C56 O23 -15.9(8)
Cr6 O24 C56 C57 165.8(4)
Cr6 O25 C61 O26 -6.9(9)
Cr6 O25 C61 C62 176.8(4)
Cr6 O35 C80 C79 14.7(5)
Cr6 O35 C80 C81 -105.3(4)
Cr7 O35 C80 C79 159.7(3)
Cr7 O35 C80 C81 39.6(5)
Cr7 N1 C82 C83 178.6(5)
Cr7 N1 C81 C80 36.1(5)
Cr7 O29 C71 O30 -16.9(10)
Cr7 O29 C71 C72 162.0(4)
Cr7 O26 C61 O25 -19.8(8)
Cr7 O26 C61 C62 156.5(4)
Cr5 O33 C78 C77 164.2(3)
Cr5 O33 C78 C79 38.5(4)
Cr5 O34 C79 C78 37.8(5)
Cr5 O34 C79 C80 163.5(3)
Cr5 O23 C56 O24 -20.4(9)
Cr5 O23 C56 C57 157.8(4)
Cr5 O21 C51 O22 -15.8(9)
Cr5 O21 C51 C52 160.9(4)
Cr5 O18 C41 O17 -11.9(9)
Cr5 O18 C41 C42 167.5(4)
Cr5 O20 C46 O19 -15.1(9)
Cr5 O20 C46 C47 165.5(5)
O22 C51 C52 C53 -142.3(8)
O22 C51 C52 C55 -20.8(9)
O22 C51 C52 C54 98.3(8)
F5 Cr1 F11 Mn1 133.39(18)
O9 C21 C22 C24 -58.2(7)
O9 C21 C22 C25 -178.7(5)
O9 C21 C22 C23 62.7(7)
O17 C41 C42 C43 32.4(8)
O17 C41 C42 C44 -84.7(7)
O17 C41 C42 C45 157.5(7)
O33 C78 C79 O34 -48.7(5)
O33 C78 C79 C80 -169.1(4)
O32 C77 C78 O33 -45.2(5)
O32 C77 C78 C79 72.1(5)
O32 C77 C76 O31 56.1(5)
O27 C66 O28 Cr7 -7.6(9)
O27 C66 C67 C70 154.8(6)
O27 C66 C67 C69 34.8(8)
O27 C66 C67 C68 -87.0(7)
O10 C21 C22 C24 120.3(6)
O10 C21 C22 C25 -0.2(7)
O10 C21 C22 C23 -118.8(6)
O34 C79 C80 O35 -23.3(6)
O34 C79 C80 C81 96.4(5)
O23 C56 C57 C58 -86.1(8)
O23 C56 C57 C59 27.9(8)
O23 C56 C57 C60 153.5(7)
O2 Cr1 F11 Mn1 -49.7(2)
O2 C1 O1 Mn1 -32.3(10)
O2 C1 C2 C5 110.2(7)
O2 C1 C2 C3 -133.0(6)
O2 C1 C2 C4 -13.0(9)
O11 C26 C27 C28 105.5(9)
O11 C26 C27 C29 -9.7(10)
O11 C26 C27 C30 -139.1(8)
C77 C78 C79 O34 -165.5(4)
C77 C78 C79 C80 74.2(6)
O30 C71 C72 C73 111.4(11)
O30 C71 C72 C75 -5.1(12)
O30 C71 C72 C74 -138.9(9)
O21 C51 C52 C53 40.9(9)
O21 C51 C52 C55 162.4(7)
O21 C51 C52 C54 -78.6(8)
O12 C26 C27 C28 -74.3(9)
O12 C26 C27 C29 170.5(8)
O12 C26 C27 C30 41.1(10)
O1 C1 C2 C5 -67.3(8)
O1 C1 C2 C3 49.6(8)
O1 C1 C2 C4 169.6(7)
O18 C41 C42 C43 -147.0(6)
O18 C41 C42 C44 95.9(6)
O18 C41 C42 C45 -21.9(9)
O7 Cr1 F11 Mn1 -134.6(2)
O7 C16 C17 C18 -14.0(11)
O7 C16 C17 C19 113.0(8)
O7 C16 C17 C20 -134.9(8)
O13 C31 C32 C33 135.4(7)
O13 C31 C32 C35 10.7(9)
O13 C31 C32 C34 -110.0(8)
O6 C11 C12 C14 119.7(10)
O6 C11 C12 C13 -122.3(8)
O6 C11 C12 C15 -10.9(10)
O24 C56 C57 C58 92.3(7)
O24 C56 C57 C59 -153.7(6)
O24 C56 C57 C60 -28.2(10)
O25 C61 C62 C65 -131.5(7)
O25 C61 C62 C64 107.7(9)
O25 C61 C62 C63 -6.9(9)
O19 C46 C47 C48 39.2(11)
O19 C46 C47 C50 -67.2(11)
O19 C46 C47 C49 167.5(8)
O35 Cr7 F3 Mn1 -150.9(2)
O35 C80 C81 N1 -50.4(6)
N1 Cr7 F3 Mn1 -66.7(2)
O14 C31 C32 C33 -46.6(8)
O14 C31 C32 C35 -171.4(6)
O14 C31 C32 C34 68.0(9)
O29 Cr7 F3 Mn1 25.6(2)
O29 C71 C72 C73 -67.6(11)
O29 C71 C72 C75 175.9(10)
O29 C71 C72 C74 42.1(10)
O3 C6 C7 C8 11.2(10)
O3 C6 C7 C10 133.4(9)
O3 C6 C7 C9 -108.2(8)
O20 C46 C47 C48 -141.3(10)
O20 C46 C47 C50 112.2(10)
O20 C46 C47 C49 -13.0(11)
N2 C84 C85 C86 5.3(11)
O4 Cr1 F11 Mn1 41.6(2)
O4 C6 C7 C8 -172.2(7)
O4 C6 C7 C10 -50.0(10)
O4 C6 C7 C9 68.3(9)
O8 C16 C17 C18 167.7(8)
O8 C16 C17 C19 -65.3(9)
O8 C16 C17 C20 46.8(9)
O26 Cr7 F3 Mn1 115.7(2)
O26 C61 C62 C65 51.8(8)
O26 C61 C62 C64 -68.9(10)
O26 C61 C62 C63 176.5(7)
O28 C66 C67 C70 -27.3(8)
O28 C66 C67 C69 -147.2(6)
O28 C66 C67 C68 91.0(7)
O5 C11 C12 C14 -59.3(11)
O5 C11 C12 C13 58.7(8)
O5 C11 C12 C15 170.1(8)
C78 C77 C76 O31 179.5(4)
C78 C79 C80 O35 96.6(5)
C78 C79 C80 C81 -143.8(5)
C79 C80 C81 N1 -171.3(4)
C94 C89 C90 C91 0.0(11)
C84 N2 C88 C87 1.3(11)
C76 C77 C78 O33 -167.5(5)
C76 C77 C78 C79 -50.2(7)
C2 C1 O1 Mn1 144.8(5)
C82 N1 C81 C80 167.3(4)
C67 C66 O28 Cr7 174.6(4)
C86 C87 C88 N2 0.9(13)
C86 C89 C90 C91 -179.8(7)
C92 C91 C90 C89 0.3(12)
C91 C92 C93 C94 2.1(13)
C87 C86 C89 C94 36.6(11)
C87 C86 C89 C90 -143.6(8)
C87 C86 C85 C84 -2.8(11)
C89 C94 C93 C92 -1.8(12)
C89 C86 C87 C88 179.4(7)
C89 C86 C85 C84 177.6(7)
C88 N2 C84 C85 -4.5(10)
C85 C86 C87 C88 -0.1(11)
C85 C86 C89 C94 -143.9(7)
C85 C86 C89 C90 35.9(11)
C81 N1 C82 C83 54.0(7)
C93 C94 C89 C86 -179.4(7)
C93 C94 C89 C90 0.7(11)
C93 C92 C91 C90 -1.3(13)
C39 C37 C36 O16 -29.0(8)
C39 C37 C36 O15 151.4(7)
C38 C37 C36 O16 -159.0(6)
C38 C37 C36 O15 21.5(9)
C40 C37 C36 O16 85.9(8)
C40 C37 C36 O15 -93.6(7)
